data_4322360
loop_
_publ_author_name
'Bel\'en Albela'
'Eberhard Bothe'
'Oliver Brosch'
'Katsura Mochizuki'
'Thomas Weyherm\"uller'
'Karl Wieghardt'

_publ_section_title
;
 Redox Chemistry of (1,4,7-Tris(4-tert-butyl-2-mercaptobenzyl)-1,4,7-
 triazacyclononane)ruthenium(III), [RuIIIL]: Synthesis and
 Characterization of [RuII2(L-L)](BPh4)4.10CH3CN and [LRuRuRuL](PF6)2.H2O
;
_journal_name_full 'Inorganic Chemistry'
_journal_page_first 5131
_journal_page_last 5138
_journal_paper_doi 10.1021/ic9906297
_journal_volume 38
_journal_year 1999
_chemical_formula_sum 'C194 H218 B4 N16 Ru2 S6'
_chemical_formula_weight 3211.58
_chemical_name_systematic
; 
 ? 
;
_space_group_IT_number 15
_symmetry_cell_setting monoclinic
_symmetry_space_group_name_Hall '-C 2yc'
_symmetry_space_group_name_H-M 'C 1 2/c 1'
_atom_sites_solution_hydrogens geom
_atom_sites_solution_primary direct
_atom_sites_solution_secondary difmap
_audit_creation_method SHELXL
_cell_angle_alpha 90.00
_cell_angle_beta 102.35(2)
_cell_angle_gamma 90.00
_cell_formula_units_Z 4
_cell_length_a 28.734(5)
_cell_length_b 16.347(3)
_cell_length_c 37.986(7)
_cell_measurement_reflns_used 8192
_cell_measurement_temperature 100(2)
_cell_volume 17430(6)
_computing_cell_refinement 'Siemens SAINT'
_computing_data_collection 'Siemens SAINT'
_computing_data_reduction 'Siemens SAINT'
_computing_molecular_graphics 'Siemens ShelXTL'
_computing_publication_material 'Siemens ShelXTL'
_computing_structure_refinement 'SHELXL-93 (Sheldrick, 1993)'
_computing_structure_solution 'SHELXS-86 (Sheldrick, 1990)'
_diffrn_ambient_temperature 100(2)
_diffrn_measurement_device 'Siemens SMART CCD-Detector'
_diffrn_measurement_method '\w, 0.3 deg./frame'
_diffrn_radiation_monochromator graphite
_diffrn_radiation_source 'fine-focus sealed tube'
_diffrn_radiation_type MoK\a
_diffrn_radiation_wavelength 0.71073
_diffrn_reflns_av_R_equivalents 0.0335
_diffrn_reflns_av_sigmaI/netI 0.0417
_diffrn_reflns_limit_h_max 43
_diffrn_reflns_limit_h_min -44
_diffrn_reflns_limit_k_max 25
_diffrn_reflns_limit_k_min -13
_diffrn_reflns_limit_l_max 41
_diffrn_reflns_limit_l_min -59
_diffrn_reflns_number 84559
_diffrn_reflns_theta_max 30.00
_diffrn_reflns_theta_min 1.49
_exptl_absorpt_coefficient_mu 0.302
_exptl_absorpt_correction_T_max 0.8881
_exptl_absorpt_correction_T_min 0.7342
_exptl_absorpt_correction_type 'SADABS, G.M. Sheldrick 1994'
_exptl_crystal_colour black
_exptl_crystal_density_diffrn 1.224
_exptl_crystal_description parallelepiped
_exptl_crystal_F_000 6792
_exptl_crystal_size_max 0.49
_exptl_crystal_size_mid 0.46
_exptl_crystal_size_min 0.46
_refine_diff_density_max 0.841
_refine_diff_density_min -0.715
_refine_diff_density_rms 0.071
_refine_ls_extinction_method none
_refine_ls_goodness_of_fit_all 1.109
_refine_ls_goodness_of_fit_obs 1.149
_refine_ls_matrix_type full
_refine_ls_number_parameters 1005
_refine_ls_number_reflns 23892
_refine_ls_number_restraints 0
_refine_ls_restrained_S_all 1.123
_refine_ls_restrained_S_obs 1.149
_refine_ls_R_factor_all 0.0632
_refine_ls_R_factor_obs 0.0458
_refine_ls_shift/esd_max 0.131
_refine_ls_shift/esd_mean 0.001
_refine_ls_structure_factor_coef Fsqd
_refine_ls_weighting_details 'w=1/[\s^2^(Fo^2^)+(0.0277P)^2^+40.3504P] where P=(Fo^2^+2Fc^2^)/3'
_refine_ls_weighting_scheme calc
_refine_ls_wR_factor_all 0.1047
_refine_ls_wR_factor_obs 0.0965
_reflns_number_observed 20557
_reflns_number_total 25119
_reflns_observed_criterion >2sigma(I)
_cod_data_source_file ic9906297_1.cif
_cod_data_source_block 2
_cod_depositor_comments
;
The following automatic conversions were performed:

'_refine_ls_weighting_scheme' value 'calc
w=1/[\s^2^(Fo^2^)+(0.0277P)^2^+40.3504P] where P=(Fo^2^+2Fc^2^)/3'
was changed to 'calc'. New tag '_refine_ls_weighting_details' was
created. The value of the new tag was set to
'w=1/[\s^2^(Fo^2^)+(0.0277P)^2^+40.3504P] where P=(Fo^2^+2Fc^2^)/3'.

Automatic conversion script
Id: cif_fix_values 3143 2015-03-26 13:38:13Z robertas 
;
_cod_original_cell_volume 17429.7(55)
_cod_database_code 4322360

loop_
_symmetry_equiv_pos_as_xyz
'x, y, z'
'-x, y, -z+1/2'
'x+1/2, y+1/2, z'
'-x+1/2, y+1/2, -z+1/2'
'-x, -y, -z'
'x, -y, z-1/2'
'-x+1/2, -y+1/2, -z'
'x+1/2, -y+1/2, z-1/2'

loop_
_atom_site_aniso_label
_atom_site_aniso_U_11
_atom_site_aniso_U_22
_atom_site_aniso_U_33
_atom_site_aniso_U_23
_atom_site_aniso_U_13
_atom_site_aniso_U_12
Ru1 0.00956(6) 0.01295(7) 0.01362(7) 0.00085(5) 0.00254(5) 0.00008(5)
S1 0.0135(2) 0.0125(2) 0.0131(2) 0.0003(2) 0.00187(15) 0.0007(2)
S2 0.0121(2) 0.0151(2) 0.0140(2) 0.0006(2) 0.0039(2) -0.0016(2)
S3 0.0126(2) 0.0113(2) 0.0171(2) 0.0010(2) 0.0045(2) 0.0011(2)
N1 0.0140(7) 0.0164(8) 0.0181(8) 0.0011(6) 0.0023(6) 0.0007(6)
N2 0.0132(7) 0.0191(8) 0.0172(7) 0.0018(6) 0.0021(6) -0.0027(6)
N3 0.0099(7) 0.0227(8) 0.0193(8) 0.0002(6) 0.0041(6) 0.0018(6)
C1 0.0137(8) 0.0205(9) 0.0199(9) -0.0002(7) -0.0007(7) -0.0015(7)
C2 0.0174(9) 0.0214(9) 0.0176(9) -0.0006(7) 0.0000(7) -0.0049(7)
C3 0.0111(8) 0.0303(11) 0.0249(10) 0.0027(8) 0.0051(7) -0.0029(8)
C4 0.0128(9) 0.0273(10) 0.0230(10) 0.0024(8) 0.0065(7) 0.0023(8)
C5 0.0146(9) 0.0242(10) 0.0215(9) 0.0019(8) 0.0017(7) 0.0049(8)
C6 0.0163(9) 0.0171(9) 0.0196(9) 0.0022(7) 0.0015(7) 0.0043(7)
C7 0.0182(9) 0.0172(9) 0.0153(8) 0.0045(7) 0.0039(7) 0.0035(7)
C8 0.0169(8) 0.0171(9) 0.0169(8) 0.0017(7) 0.0050(7) -0.0006(7)
C9 0.0159(8) 0.0143(8) 0.0132(8) -0.0007(7) 0.0024(6) -0.0011(7)
C10 0.0197(9) 0.0142(8) 0.0172(9) 0.0016(7) 0.0039(7) -0.0006(7)
C11 0.0200(9) 0.0165(9) 0.0181(9) -0.0026(7) 0.0061(7) -0.0032(7)
C12 0.0246(10) 0.0231(10) 0.0147(9) -0.0027(7) 0.0044(7) -0.0008(8)
C13 0.0186(9) 0.0232(10) 0.0150(9) 0.0025(7) 0.0010(7) 0.0011(7)
C14 0.0354(12) 0.0161(9) 0.0240(10) -0.0039(8) 0.0093(9) -0.0001(8)
C15 0.064(2) 0.0263(12) 0.0375(14) -0.0055(11) 0.0025(13) 0.0188(12)
C16 0.066(2) 0.0260(12) 0.049(2) -0.0049(11) 0.0367(14) 0.0031(12)
C17 0.051(2) 0.0234(12) 0.053(2) -0.0133(11) 0.0124(13) -0.0114(11)
C18 0.0169(9) 0.0187(9) 0.0204(9) 0.0029(7) 0.0013(7) -0.0061(7)
C19 0.0162(9) 0.0241(10) 0.0211(9) 0.0043(8) 0.0021(7) -0.0029(8)
C20 0.0143(8) 0.0202(9) 0.0186(9) 0.0052(7) 0.0058(7) -0.0017(7)
C21 0.0182(9) 0.0265(10) 0.0192(9) 0.0023(8) 0.0057(7) 0.0003(8)
C22 0.0191(10) 0.0343(12) 0.0207(10) 0.0079(9) 0.0075(8) 0.0015(8)
C23 0.0222(10) 0.0401(13) 0.0287(11) 0.0125(10) 0.0087(9) -0.0065(9)
C24 0.0227(10) 0.0306(11) 0.0273(11) 0.0068(9) 0.0023(8) -0.0120(9)
C25 0.0292(11) 0.0385(13) 0.0229(10) 0.0098(9) 0.0144(9) 0.0070(10)
C26 0.0408(13) 0.0343(12) 0.0216(10) -0.0019(9) 0.0144(9) -0.0019(11)
C27 0.0371(14) 0.068(2) 0.0264(12) 0.0135(12) 0.0143(10) -0.0095(13)
C28 0.069(2) 0.072(2) 0.039(2) 0.0210(15) 0.0320(15) 0.043(2)
C29 0.0171(9) 0.0215(9) 0.0215(9) -0.0025(8) 0.0072(7) 0.0040(7)
C30 0.0181(9) 0.0181(9) 0.0175(9) -0.0022(7) 0.0022(7) 0.0033(7)
C31 0.0194(9) 0.0110(8) 0.0185(9) -0.0012(7) 0.0022(7) 0.0023(7)
C32 0.0210(9) 0.0145(9) 0.0224(10) 0.0002(7) 0.0047(8) 0.0013(7)
C33 0.0302(11) 0.0145(9) 0.0235(10) 0.0013(8) 0.0014(8) 0.0031(8)
C34 0.0355(12) 0.0161(9) 0.0298(11) 0.0006(8) 0.0030(9) 0.0104(9)
C35 0.0248(10) 0.0226(10) 0.0249(10) -0.0033(8) 0.0059(8) 0.0099(8)
C36 0.0415(13) 0.0133(9) 0.0327(12) 0.0055(8) 0.0081(10) 0.0028(9)
C37 0.088(2) 0.0302(14) 0.055(2) 0.0094(13) 0.038(2) 0.0011(15)
C38 0.066(2) 0.047(2) 0.058(2) 0.027(2) 0.005(2) 0.004(2)
C39 0.076(2) 0.0333(15) 0.053(2) 0.0017(13) 0.011(2) -0.0154(15)
B1 0.0225(11) 0.0204(10) 0.0169(10) -0.0001(8) 0.0009(8) 0.0023(9)
C41 0.0252(10) 0.0220(10) 0.0211(10) 0.0000(8) -0.0006(8) 0.0023(8)
C42 0.0340(13) 0.048(2) 0.0281(12) -0.0021(11) 0.0017(10) -0.0093(11)
C43 0.0403(15) 0.057(2) 0.040(2) -0.0031(13) -0.0065(12) -0.0182(14)
C44 0.047(2) 0.0413(15) 0.0277(12) -0.0054(11) -0.0139(11) -0.0026(12)
C45 0.0446(14) 0.0438(14) 0.0199(11) -0.0002(10) -0.0037(10) 0.0043(12)
C46 0.0303(12) 0.0337(12) 0.0214(10) 0.0034(9) -0.0022(9) 0.0006(9)
C51 0.0248(10) 0.0246(10) 0.0242(10) -0.0004(8) 0.0051(8) 0.0028(8)
C52 0.065(2) 0.0247(12) 0.0286(12) -0.0022(10) 0.0043(12) 0.0108(12)
C53 0.064(2) 0.0294(13) 0.0410(15) -0.0081(11) 0.0224(13) 0.0030(13)
C54 0.050(2) 0.040(2) 0.079(2) -0.020(2) 0.014(2) 0.0162(14)
C55 0.090(3) 0.056(2) 0.102(3) -0.018(2) -0.039(2) 0.050(2)
C56 0.072(2) 0.048(2) 0.060(2) -0.016(2) -0.034(2) 0.033(2)
C61 0.0249(10) 0.0235(10) 0.0134(8) 0.0024(7) 0.0000(7) 0.0020(8)
C62 0.0286(11) 0.0253(11) 0.0260(11) 0.0007(9) 0.0028(9) -0.0009(9)
C63 0.0328(12) 0.0340(13) 0.0360(13) 0.0026(10) 0.0036(10) -0.0095(10)
C64 0.0269(11) 0.052(2) 0.0262(11) 0.0073(11) 0.0075(9) -0.0052(11)
C65 0.0302(11) 0.0415(13) 0.0168(9) 0.0040(9) 0.0077(8) 0.0064(10)
C66 0.0281(10) 0.0268(10) 0.0170(9) 0.0008(8) 0.0022(8) 0.0005(9)
C71 0.0220(10) 0.0218(10) 0.0174(9) -0.0020(8) 0.0014(7) -0.0008(8)
C72 0.0304(11) 0.0263(11) 0.0266(11) 0.0028(9) 0.0082(9) 0.0054(9)
C73 0.0343(12) 0.0333(12) 0.0288(12) 0.0042(10) 0.0140(10) 0.0002(10)
C74 0.0368(12) 0.0245(11) 0.0250(11) 0.0056(9) 0.0041(9) -0.0036(9)
C75 0.0290(11) 0.0209(10) 0.0278(11) 0.0010(8) 0.0007(9) 0.0015(9)
C76 0.0225(10) 0.0229(10) 0.0218(10) -0.0012(8) 0.0015(8) -0.0008(8)
B2 0.0181(10) 0.0160(10) 0.0177(10) -0.0002(8) 0.0051(8) 0.0006(8)
C81 0.0152(9) 0.0180(9) 0.0205(9) -0.0003(7) 0.0043(7) 0.0054(7)
C82 0.0162(9) 0.0235(10) 0.0224(10) 0.0010(8) 0.0049(7) 0.0042(8)
C83 0.0256(11) 0.0386(13) 0.0231(10) 0.0047(9) 0.0091(8) 0.0044(9)
C84 0.0392(13) 0.0404(13) 0.0204(10) -0.0036(10) 0.0058(9) 0.0084(11)
C85 0.0370(13) 0.0280(12) 0.0271(11) -0.0083(9) 0.0003(9) 0.0015(10)
C86 0.0270(10) 0.0202(10) 0.0246(10) -0.0019(8) 0.0053(8) 0.0018(8)
C91 0.0183(9) 0.0183(9) 0.0166(9) -0.0008(7) 0.0073(7) 0.0016(7)
C92 0.0242(10) 0.0181(9) 0.0232(10) 0.0009(8) 0.0032(8) 0.0006(8)
C93 0.0227(10) 0.0283(11) 0.0269(11) -0.0003(9) -0.0021(8) -0.0003(9)
C94 0.0238(10) 0.0235(10) 0.0265(11) -0.0052(8) 0.0050(8) -0.0049(8)
C95 0.0281(11) 0.0189(9) 0.0259(10) -0.0010(8) 0.0085(8) -0.0016(8)
C96 0.0192(9) 0.0197(9) 0.0211(9) 0.0012(8) 0.0037(7) 0.0020(7)
C101 0.0182(9) 0.0178(9) 0.0200(9) -0.0012(7) 0.0037(7) -0.0018(7)
C102 0.0210(10) 0.0201(10) 0.0264(10) 0.0022(8) 0.0058(8) 0.0013(8)
C103 0.0289(11) 0.0187(10) 0.0358(12) 0.0011(9) 0.0048(9) 0.0024(8)
C104 0.0480(15) 0.0182(10) 0.0332(12) 0.0056(9) 0.0023(11) -0.0023(10)
C105 0.057(2) 0.0307(12) 0.0244(11) 0.0058(10) 0.0128(11) -0.0054(12)
C106 0.0388(13) 0.0226(10) 0.0251(11) -0.0008(9) 0.0121(9) -0.0011(9)
C111 0.0181(9) 0.0155(9) 0.0245(10) -0.0016(7) 0.0079(7) -0.0016(7)
C112 0.0202(10) 0.0215(10) 0.0319(11) -0.0083(9) 0.0052(8) 0.0008(8)
C113 0.0178(10) 0.0263(11) 0.0503(15) -0.0119(10) 0.0033(10) -0.0009(9)
C114 0.0199(10) 0.0220(11) 0.059(2) -0.0128(11) 0.0175(10) -0.0022(8)
C115 0.0306(11) 0.0206(10) 0.0402(13) -0.0105(9) 0.0209(10) -0.0054(9)
C116 0.0240(10) 0.0193(9) 0.0282(11) -0.0035(8) 0.0103(8) -0.0026(8)
N200 0.093(3) 0.081(3) 0.343(9) -0.036(4) 0.115(5) -0.001(3)
C200 0.074(3) 0.042(2) 0.133(4) -0.020(2) 0.046(3) -0.002(2)
C201 0.050(2) 0.045(2) 0.082(2) -0.020(2) -0.001(2) -0.0035(15)
N300 0.510(16) 0.093(4) 0.158(6) 0.000(4) 0.198(8) 0.007(6)
C300 0.155(6) 0.088(4) 0.134(6) 0.036(4) 0.038(5) -0.002(4)
C301 0.143(5) 0.112(5) 0.137(5) -0.005(4) 0.048(4) 0.040(4)
N400 0.145(5) 0.178(6) 0.092(3) 0.035(4) 0.058(3) 0.028(4)
C400 0.093(4) 0.104(4) 0.115(4) 0.003(3) 0.057(3) 0.006(3)
C401 0.068(3) 0.118(4) 0.124(4) 0.007(4) -0.007(3) 0.024(3)
N500 0.067(2) 0.048(2) 0.055(2) 0.0143(13) 0.0097(14) -0.0018(14)
C500 0.0425(15) 0.045(2) 0.0366(14) -0.0030(12) 0.0076(12) -0.0069(13)
C501 0.063(2) 0.093(3) 0.047(2) 0.014(2) 0.002(2) 0.020(2)
N600 0.074(2) 0.070(2) 0.080(2) 0.033(2) 0.034(2) 0.027(2)
C600 0.050(2) 0.057(2) 0.063(2) 0.011(2) 0.024(2) 0.013(2)
C601 0.085(3) 0.132(4) 0.062(2) 0.026(3) 0.029(2) 0.021(3)

loop_
_atom_site_label
_atom_site_type_symbol
_atom_site_fract_x
_atom_site_fract_y
_atom_site_fract_z
_atom_site_U_iso_or_equiv
_atom_site_thermal_displace_type
_atom_site_occupancy
_atom_site_calc_flag
_atom_site_refinement_flags
_atom_site_disorder_group
Ru1 Ru 0.575799(5) 0.463449(9) 0.775973(4) 0.01203(4) Uani 1 d . .
S1 S 0.52042(2) 0.55481(3) 0.791384(12) 0.01320(8) Uani 1 d . .
S2 S 0.54631(2) 0.48326(3) 0.714843(12) 0.01356(9) Uani 1 d . .
S3 S 0.52388(2) 0.35579(3) 0.776787(12) 0.01346(8) Uani 1 d . .
N1 N 0.61149(6) 0.44624(10) 0.83089(4) 0.0163(3) Uani 1 d . .
N2 N 0.62914(6) 0.55481(10) 0.77714(4) 0.0167(3) Uani 1 d . .
N3 N 0.63054(5) 0.38306(10) 0.76632(4) 0.0172(3) Uani 1 d . .
C1 C 0.64994(7) 0.51069(12) 0.84140(5) 0.0187(4) Uani 1 d . .
H1A H 0.68139(7) 0.48594(12) 0.84143(5) 0.022 Uiso 1 calc R .
H1B H 0.65020(7) 0.53012(12) 0.86612(5) 0.022 Uiso 1 calc R .
C2 C 0.64202(7) 0.58316(12) 0.81564(5) 0.0193(4) Uani 1 d . .
H2A H 0.61611(7) 0.61792(12) 0.82088(5) 0.023 Uiso 1 calc R .
H2B H 0.67139(7) 0.61659(12) 0.81933(5) 0.023 Uiso 1 calc R .
C3 C 0.67236(7) 0.51667(13) 0.76672(6) 0.0219(4) Uani 1 d . .
H3A H 0.69758(7) 0.50868(13) 0.78870(6) 0.026 Uiso 1 calc R .
H3B H 0.68482(7) 0.55470(13) 0.75067(6) 0.026 Uiso 1 calc R .
C4 C 0.66113(7) 0.43466(13) 0.74764(6) 0.0206(4) Uani 1 d . .
H4A H 0.64438(7) 0.44409(13) 0.72236(6) 0.025 Uiso 1 calc R .
H4B H 0.69121(7) 0.40536(13) 0.74738(6) 0.025 Uiso 1 calc R .
C5 C 0.66015(7) 0.35343(13) 0.80202(5) 0.0204(4) Uani 1 d . .
H5A H 0.66826(7) 0.29505(13) 0.79984(5) 0.025 Uiso 1 calc R .
H5B H 0.69029(7) 0.38481(13) 0.80781(5) 0.025 Uiso 1 calc R .
C6 C 0.63401(7) 0.36320(12) 0.83234(5) 0.0180(4) Uani 1 d . .
H6A H 0.60910(7) 0.32058(12) 0.83030(5) 0.022 Uiso 1 calc R .
H6B H 0.65661(7) 0.35602(12) 0.85576(5) 0.022 Uiso 1 calc R .
C7 C 0.57879(7) 0.44558(11) 0.85716(5) 0.0169(4) Uani 1 d . .
H7A H 0.55136(7) 0.40942(11) 0.84760(5) 0.020 Uiso 1 calc R .
H7B H 0.59616(7) 0.42193(11) 0.88024(5) 0.020 Uiso 1 calc R .
C8 C 0.56024(7) 0.52873(12) 0.86444(5) 0.0168(4) Uani 1 d . .
C9 C 0.53238(6) 0.57853(11) 0.83801(5) 0.0146(3) Uani 1 d . .
C10 C 0.51498(7) 0.65443(11) 0.84694(5) 0.0170(4) Uani 1 d . .
H10 H 0.49525(7) 0.68591(11) 0.82860(5) 0.020 Uiso 1 calc R .
C11 C 0.52603(7) 0.68464(12) 0.88217(5) 0.0179(4) Uani 1 d . .
C12 C 0.55426(7) 0.63468(13) 0.90811(5) 0.0207(4) Uani 1 d . .
H12 H 0.56249(7) 0.65319(13) 0.93236(5) 0.025 Uiso 1 calc R .
C13 C 0.57068(7) 0.55883(12) 0.89959(5) 0.0193(4) Uani 1 d . .
H13 H 0.58948(7) 0.52670(12) 0.91816(5) 0.023 Uiso 1 calc R .
C14 C 0.51043(8) 0.76948(13) 0.89265(6) 0.0247(4) Uani 1 d . .
C15 C 0.47858(11) 0.8135(2) 0.86094(7) 0.0438(7) Uani 1 d . .
H15A H 0.49545(11) 0.8187(2) 0.84120(7) 0.066 Uiso 1 calc R .
H15B H 0.47058(11) 0.8680(2) 0.86859(7) 0.066 Uiso 1 calc R .
H15C H 0.44927(11) 0.7819(2) 0.85269(7) 0.066 Uiso 1 calc R .
C16 C 0.48326(11) 0.7621(2) 0.92307(8) 0.0433(7) Uani 1 d . .
H16A H 0.50323(11) 0.7340(2) 0.94366(8) 0.065 Uiso 1 calc R .
H16B H 0.45393(11) 0.7308(2) 0.91456(8) 0.065 Uiso 1 calc R .
H16C H 0.47525(11) 0.8169(2) 0.93046(8) 0.065 Uiso 1 calc R .
C17 C 0.55501(10) 0.8216(2) 0.90608(8) 0.0423(6) Uani 1 d . .
H17A H 0.57582(10) 0.7941(2) 0.92646(8) 0.063 Uiso 1 calc R .
H17B H 0.54564(10) 0.8752(2) 0.91382(8) 0.063 Uiso 1 calc R .
H17C H 0.57209(10) 0.8288(2) 0.88656(8) 0.063 Uiso 1 calc R .
C18 C 0.61222(7) 0.62885(12) 0.75400(5) 0.0191(4) Uani 1 d . .
H18A H 0.58057(7) 0.64541(12) 0.75790(5) 0.023 Uiso 1 calc R .
H18B H 0.63453(7) 0.67469(12) 0.76187(5) 0.023 Uiso 1 calc R .
C19 C 0.60856(7) 0.61443(13) 0.71438(5) 0.0207(4) Uani 1 d . .
C20 C 0.58137(7) 0.55103(12) 0.69523(5) 0.0174(4) Uani 1 d . .
C21 C 0.58162(7) 0.53413(13) 0.65932(5) 0.0210(4) Uani 1 d . .
H21 H 0.56329(7) 0.48970(13) 0.64761(5) 0.025 Uiso 1 calc R .
C22 C 0.60848(7) 0.58163(14) 0.64015(6) 0.0242(4) Uani 1 d . .
C23 C 0.63326(8) 0.6474(2) 0.65849(6) 0.0298(5) Uani 1 d . .
H23 H 0.65048(8) 0.6826(2) 0.64598(6) 0.036 Uiso 1 calc R .
C24 C 0.63369(8) 0.66338(14) 0.69473(6) 0.0273(5) Uani 1 d . .
H24 H 0.65148(8) 0.70858(14) 0.70623(6) 0.033 Uiso 1 calc R .
C25 C 0.61049(8) 0.55613(15) 0.60161(6) 0.0289(5) Uani 1 d . .
C26 C 0.56027(9) 0.5392(2) 0.57944(6) 0.0311(5) Uani 1 d . .
H26A H 0.54484(9) 0.4977(2) 0.59163(6) 0.047 Uiso 1 calc R .
H26B H 0.56232(9) 0.5194(2) 0.55547(6) 0.047 Uiso 1 calc R .
H26C H 0.54152(9) 0.5898(2) 0.57705(6) 0.047 Uiso 1 calc R .
C27 C 0.63440(10) 0.6211(2) 0.58245(7) 0.0429(7) Uani 1 d . .
H27A H 0.66654(10) 0.6321(2) 0.59655(7) 0.064 Uiso 1 calc R .
H27B H 0.61558(10) 0.6716(2) 0.58006(7) 0.064 Uiso 1 calc R .
H27C H 0.63639(10) 0.6012(2) 0.55847(7) 0.064 Uiso 1 calc R .
C28 C 0.63951(12) 0.4766(2) 0.60351(8) 0.0570(9) Uani 1 d . .
H28A H 0.62468(12) 0.4342(2) 0.61572(8) 0.086 Uiso 1 calc R .
H28B H 0.67211(12) 0.4864(2) 0.61697(8) 0.086 Uiso 1 calc R .
H28C H 0.64021(12) 0.4583(2) 0.57905(8) 0.086 Uiso 1 calc R .
C29 C 0.61327(7) 0.31005(12) 0.74245(5) 0.0196(4) Uani 1 d . .
H29A H 0.58994(7) 0.32910(12) 0.72093(5) 0.023 Uiso 1 calc R .
H29B H 0.64063(7) 0.28599(12) 0.73410(5) 0.023 Uiso 1 calc R .
C30 C 0.59037(7) 0.24457(12) 0.76101(5) 0.0181(4) Uani 1 d . .
C31 C 0.55098(7) 0.25936(11) 0.77653(5) 0.0166(4) Uani 1 d . .
C32 C 0.53195(7) 0.19973(12) 0.79545(5) 0.0193(4) Uani 1 d . .
H32 H 0.50569(7) 0.21304(12) 0.80589(5) 0.023 Uiso 1 calc R .
C33 C 0.55073(8) 0.12064(12) 0.79939(6) 0.0234(4) Uani 1 d . .
C34 C 0.58873(8) 0.10469(13) 0.78270(6) 0.0277(5) Uani 1 d . .
H34 H 0.60154(8) 0.05095(13) 0.78385(6) 0.033 Uiso 1 calc R .
C35 C 0.60834(8) 0.16508(13) 0.76448(6) 0.0240(4) Uani 1 d . .
H35 H 0.63469(8) 0.15175(13) 0.75412(6) 0.029 Uiso 1 calc R .
C36 C 0.53091(9) 0.05609(13) 0.82157(6) 0.0291(5) Uani 1 d . .
C37 C 0.49924(13) 0.0942(2) 0.84505(9) 0.0543(8) Uani 1 d . .
H37A H 0.51780(13) 0.1341(2) 0.86158(9) 0.081 Uiso 1 calc R .
H37B H 0.48765(13) 0.0512(2) 0.85895(9) 0.081 Uiso 1 calc R .
H37C H 0.47207(13) 0.1217(2) 0.82959(9) 0.081 Uiso 1 calc R .
C38 C 0.57202(13) 0.0117(2) 0.84683(9) 0.0583(9) Uani 1 d . .
H38A H 0.59109(13) 0.0514(2) 0.86315(9) 0.087 Uiso 1 calc R .
H38B H 0.59216(13) -0.0154(2) 0.83252(9) 0.087 Uiso 1 calc R .
H38C H 0.55906(13) -0.0293(2) 0.86094(9) 0.087 Uiso 1 calc R .
C39 C 0.50117(13) -0.0057(2) 0.79612(9) 0.0546(8) Uani 1 d . .
H39A H 0.48846(13) -0.0470(2) 0.81023(9) 0.082 Uiso 1 calc R .
H39B H 0.52121(13) -0.0324(2) 0.78162(9) 0.082 Uiso 1 calc R .
H39C H 0.47475(13) 0.0226(2) 0.78018(9) 0.082 Uiso 1 calc R .
B1 B 0.71914(8) 0.49158(14) 0.96853(6) 0.0204(4) Uani 1 d . .
C41 C 0.75330(8) 0.52420(13) 1.00647(6) 0.0236(4) Uani 1 d . .
C42 C 0.79697(9) 0.5624(2) 1.00744(7) 0.0373(6) Uani 1 d . .
H42 H 0.80664(9) 0.5714(2) 0.98535(7) 0.045 Uiso 1 calc R .
C43 C 0.82716(11) 0.5882(2) 1.03941(8) 0.0480(7) Uani 1 d . .
H43 H 0.85674(11) 0.6134(2) 1.03872(8) 0.058 Uiso 1 calc R .
C44 C 0.81398(10) 0.5770(2) 1.07209(7) 0.0420(6) Uani 1 d . .
H44 H 0.83407(10) 0.5950(2) 1.09391(7) 0.050 Uiso 1 calc R .
C45 C 0.77150(10) 0.5395(2) 1.07236(6) 0.0377(6) Uani 1 d . .
H45 H 0.76203(10) 0.5313(2) 1.09458(6) 0.045 Uiso 1 calc R .
C46 C 0.74194(9) 0.51295(15) 1.04030(6) 0.0296(5) Uani 1 d . .
H46 H 0.71295(9) 0.48620(15) 1.04142(6) 0.036 Uiso 1 calc R .
C51 C 0.73994(8) 0.40402(13) 0.95698(6) 0.0246(4) Uani 1 d . .
C52 C 0.72483(11) 0.3710(2) 0.92284(7) 0.0402(6) Uani 1 d . .
H52 H 0.70468(11) 0.4033(2) 0.90509(7) 0.048 Uiso 1 calc R .
C53 C 0.73722(11) 0.2939(2) 0.91298(8) 0.0433(7) Uani 1 d . .
H53 H 0.72516(11) 0.2746(2) 0.88919(8) 0.052 Uiso 1 calc R .
C54 C 0.76651(11) 0.2458(2) 0.93712(10) 0.0561(9) Uani 1 d . .
H54 H 0.77529(11) 0.1929(2) 0.93055(10) 0.067 Uiso 1 calc R .
C55 C 0.7832(2) 0.2754(2) 0.97124(12) 0.092(2) Uani 1 d . .
H55 H 0.8035(2) 0.2425(2) 0.98864(12) 0.110 Uiso 1 calc R .
C56 C 0.77032(13) 0.3539(2) 0.98062(9) 0.0670(11) Uani 1 d . .
H56 H 0.78308(13) 0.3734(2) 1.00427(9) 0.080 Uiso 1 calc R .
C61 C 0.66410(7) 0.47726(13) 0.97388(5) 0.0212(4) Uani 1 d . .
C62 C 0.63798(8) 0.40511(14) 0.96423(6) 0.0271(4) Uani 1 d . .
H62 H 0.65290(8) 0.36109(14) 0.95460(6) 0.032 Uiso 1 calc R .
C63 C 0.59130(9) 0.3951(2) 0.96812(7) 0.0348(5) Uani 1 d . .
H63 H 0.57522(9) 0.3449(2) 0.96131(7) 0.042 Uiso 1 calc R .
C64 C 0.56801(9) 0.4580(2) 0.98191(6) 0.0346(5) Uani 1 d . .
H64 H 0.53584(9) 0.4519(2) 0.98403(6) 0.042 Uiso 1 calc R .
C65 C 0.59259(8) 0.5298(2) 0.99250(6) 0.0291(5) Uani 1 d . .
H65 H 0.57745(8) 0.5732(2) 1.00235(6) 0.035 Uiso 1 calc R .
C66 C 0.63951(8) 0.53848(14) 0.98872(5) 0.0243(4) Uani 1 d . .
H66 H 0.65573(8) 0.58805(14) 0.99652(5) 0.029 Uiso 1 calc R .
C71 C 0.72056(7) 0.56020(13) 0.93660(5) 0.0208(4) Uani 1 d . .
C72 C 0.75612(8) 0.55735(14) 0.91623(6) 0.0275(5) Uani 1 d . .
H72 H 0.77831(8) 0.51349(14) 0.92030(6) 0.033 Uiso 1 calc R .
C73 C 0.76029(9) 0.61592(15) 0.89034(6) 0.0310(5) Uani 1 d . .
H73 H 0.78491(9) 0.61109(15) 0.87729(6) 0.037 Uiso 1 calc R .
C74 C 0.72884(9) 0.68091(14) 0.88356(6) 0.0292(5) Uani 1 d . .
H74 H 0.73173(9) 0.72117(14) 0.86612(6) 0.035 Uiso 1 calc R .
C75 C 0.69300(8) 0.68599(13) 0.90278(6) 0.0267(4) Uani 1 d . .
H75 H 0.67089(8) 0.72994(13) 0.89839(6) 0.032 Uiso 1 calc R .
C76 C 0.68920(8) 0.62678(13) 0.92860(6) 0.0229(4) Uani 1 d . .
H76 H 0.66424(8) 0.63184(13) 0.94131(6) 0.027 Uiso 1 calc R .
B2 B 0.79994(8) 0.39702(13) 0.72643(6) 0.0171(4) Uani 1 d . .
C81 C 0.80269(7) 0.40958(12) 0.76994(5) 0.0178(4) Uani 1 d . .
C82 C 0.78087(7) 0.35806(13) 0.79104(5) 0.0206(4) Uani 1 d . .
H82 H 0.76139(7) 0.31465(13) 0.77956(5) 0.025 Uiso 1 calc R .
C83 C 0.78652(8) 0.3677(2) 0.82833(6) 0.0286(5) Uani 1 d . .
H83 H 0.77121(8) 0.3310(2) 0.84156(6) 0.034 Uiso 1 calc R .
C84 C 0.81417(9) 0.4304(2) 0.84598(6) 0.0334(5) Uani 1 d . .
H84 H 0.81765(9) 0.4375(2) 0.87123(6) 0.040 Uiso 1 calc R .
C85 C 0.83685(9) 0.48279(15) 0.82632(6) 0.0317(5) Uani 1 d . .
H85 H 0.85646(9) 0.52567(15) 0.83816(6) 0.038 Uiso 1 calc R .
C86 C 0.83083(8) 0.47251(13) 0.78919(6) 0.0240(4) Uani 1 d . .
H86 H 0.84638(8) 0.50956(13) 0.77624(6) 0.029 Uiso 1 calc R .
C91 C 0.75666(7) 0.33456(12) 0.70777(5) 0.0172(4) Uani 1 d . .
C92 C 0.71585(7) 0.35926(13) 0.68263(6) 0.0221(4) Uani 1 d . .
H92 H 0.71273(7) 0.41518(13) 0.67573(6) 0.027 Uiso 1 calc R .
C93 C 0.67960(8) 0.30477(14) 0.66735(6) 0.0271(5) Uani 1 d . .
H93 H 0.65262(8) 0.32410(14) 0.65038(6) 0.032 Uiso 1 calc R .
C94 C 0.68277(8) 0.22295(13) 0.67680(6) 0.0246(4) Uani 1 d . .
H94 H 0.65792(8) 0.18608(13) 0.66673(6) 0.030 Uiso 1 calc R .
C95 C 0.72278(8) 0.19543(13) 0.70121(6) 0.0239(4) Uani 1 d . .
H95 H 0.72575(8) 0.13928(13) 0.70776(6) 0.029 Uiso 1 calc R .
C96 C 0.75847(7) 0.25052(12) 0.71601(5) 0.0201(4) Uani 1 d . .
H96 H 0.78556(7) 0.23034(12) 0.73261(5) 0.024 Uiso 1 calc R .
C101 C 0.79188(7) 0.48653(12) 0.70571(5) 0.0187(4) Uani 1 d . .
C102 C 0.76902(7) 0.55148(12) 0.71927(6) 0.0224(4) Uani 1 d . .
H102 H 0.75989(7) 0.54428(12) 0.74168(6) 0.027 Uiso 1 calc R .
C103 C 0.75909(8) 0.62573(13) 0.70153(6) 0.0281(5) Uani 1 d . .
H103 H 0.74345(8) 0.66774(13) 0.71185(6) 0.034 Uiso 1 calc R .
C104 C 0.77183(10) 0.63878(14) 0.66898(7) 0.0341(5) Uani 1 d . .
H104 H 0.76505(10) 0.68942(14) 0.65668(7) 0.041 Uiso 1 calc R .
C105 C 0.79456(10) 0.5770(2) 0.65464(7) 0.0366(6) Uani 1 d . .
H105 H 0.80372(10) 0.5852(2) 0.63230(7) 0.044 Uiso 1 calc R .
C106 C 0.80427(9) 0.50243(14) 0.67264(6) 0.0281(5) Uani 1 d . .
H106 H 0.81990(9) 0.46085(14) 0.66205(6) 0.034 Uiso 1 calc R .
C111 C 0.85061(7) 0.35620(12) 0.72146(5) 0.0189(4) Uani 1 d . .
C112 C 0.89241(7) 0.35585(13) 0.74853(6) 0.0246(4) Uani 1 d . .
H112 H 0.89152(7) 0.37905(13) 0.77131(6) 0.030 Uiso 1 calc R .
C113 C 0.93504(8) 0.32290(14) 0.74335(7) 0.0321(5) Uani 1 d . .
H113 H 0.96251(8) 0.32396(14) 0.76239(7) 0.038 Uiso 1 calc R .
C114 C 0.93757(8) 0.28856(14) 0.71049(7) 0.0324(5) Uani 1 d . .
H114 H 0.96674(8) 0.26650(14) 0.70681(7) 0.039 Uiso 1 calc R .
C115 C 0.89723(8) 0.28666(13) 0.68308(7) 0.0285(5) Uani 1 d . .
H115 H 0.89862(8) 0.26309(13) 0.66047(7) 0.034 Uiso 1 calc R .
C116 C 0.85455(8) 0.31927(13) 0.68858(6) 0.0231(4) Uani 1 d . .
H116 H 0.82711(8) 0.31659(13) 0.66954(6) 0.028 Uiso 1 calc R .
N200 N 0.6185(2) 0.7434(3) 1.0315(2) 0.162(3) Uani 1 d . .
C200 C 0.6574(2) 0.7391(2) 1.03229(14) 0.0793(13) Uani 1 d . .
C201 C 0.70725(12) 0.7345(2) 1.03155(11) 0.0615(9) Uani 1 d . .
H20A H 0.71075(12) 0.7257(16) 1.00673(14) 0.092 Uiso 1 calc R .
H20B H 0.7219(2) 0.6890(10) 1.0467(6) 0.092 Uiso 1 calc R .
H20C H 0.7230(2) 0.7858(6) 1.0407(7) 0.092 Uiso 1 calc R .
N300 N 0.5389(4) 0.9947(4) 1.0708(2) 0.235(5) Uani 1 d . .
C300 C 0.5416(3) 0.9571(4) 1.0447(2) 0.125(2) Uani 1 d . .
C301 C 0.5467(2) 0.9090(4) 1.0099(2) 0.128(2) Uani 1 d . .
H30A H 0.5543(17) 0.9475(6) 0.9921(5) 0.192 Uiso 1 calc R .
H30B H 0.5167(6) 0.8810(24) 0.9997(8) 0.192 Uiso 1 calc R .
H30C H 0.5724(12) 0.8686(21) 1.0161(3) 0.192 Uiso 1 calc R .
N400 N 0.4334(2) 0.8386(4) 1.00373(14) 0.134(2) Uani 1 d . .
C400 C 0.4053(2) 0.8548(4) 0.9763(2) 0.099(2) Uani 1 d . .
C401 C 0.3731(2) 0.8802(4) 0.9422(2) 0.108(2) Uani 1 d . .
H40A H 0.3450(7) 0.9073(23) 0.9475(2) 0.161 Uiso 1 calc R .
H40B H 0.3632(12) 0.8320(5) 0.9272(5) 0.161 Uiso 1 calc R .
H40C H 0.3899(5) 0.9183(20) 0.9293(5) 0.161 Uiso 1 calc R .
N500 N 0.91086(11) 0.2530(2) 1.11112(8) 0.0571(7) Uani 1 d . .
C500 C 0.88770(10) 0.2939(2) 1.09057(7) 0.0416(6) Uani 1 d . .
C501 C 0.85801(13) 0.3460(3) 1.06405(9) 0.0689(10) Uani 1 d . .
H50A H 0.8687(7) 0.3427(14) 1.0412(2) 0.103 Uiso 1 calc R .
H50B H 0.8605(8) 0.4027(4) 1.0727(3) 0.103 Uiso 1 calc R .
H50C H 0.8248(2) 0.3279(11) 1.0603(6) 0.103 Uiso 1 calc R .
N600 N 1.04195(12) 0.1758(2) 1.14732(9) 0.0718(9) Uani 1 d . .
C600 C 1.03522(12) 0.2053(2) 1.11989(10) 0.0550(8) Uani 1 d . .
C601 C 1.0268(2) 0.2469(3) 1.08480(11) 0.0909(15) Uani 1 d . .
H60A H 1.0410(11) 0.2149(11) 1.0680(3) 0.136 Uiso 1 calc R .
H60B H 1.0413(11) 0.3014(9) 1.0878(2) 0.136 Uiso 1 calc R .
H60C H 0.9924(2) 0.2521(20) 1.0752(5) 0.136 Uiso 1 calc R .

loop_
_atom_type_symbol
_atom_type_description
_atom_type_scat_dispersion_real
_atom_type_scat_dispersion_imag
_atom_type_scat_source
C C 0.0033 0.0016 'International Tables Vol C Tables 4.2.6.8 and 6.1.1.4'
H H 0.0000 0.0000 'International Tables Vol C Tables 4.2.6.8 and 6.1.1.4'
B B 0.0013 0.0007 'International Tables Vol C Tables 4.2.6.8 and 6.1.1.4'
N N 0.0061 0.0033 'International Tables Vol C Tables 4.2.6.8 and 6.1.1.4'
S S 0.1246 0.1234 'International Tables Vol C Tables 4.2.6.8 and 6.1.1.4'
Ru Ru -1.2594 0.8363 'International Tables Vol C Tables 4.2.6.8 and 6.1.1.4'

loop_
_geom_angle_atom_site_label_1
_geom_angle_atom_site_label_2
_geom_angle_atom_site_label_3
_geom_angle
_geom_angle_site_symmetry_1
_geom_angle_site_symmetry_3
_geom_angle_publ_flag
N2 Ru1 N1 83.06(6) . . ?
N2 Ru1 N3 83.25(6) . . ?
N1 Ru1 N3 82.51(6) . . ?
N2 Ru1 S3 174.50(5) . . ?
N1 Ru1 S3 93.61(5) . . ?
N3 Ru1 S3 92.00(5) . . ?
N2 Ru1 S2 91.73(5) . . ?
N1 Ru1 S2 172.97(4) . . ?
N3 Ru1 S2 92.22(5) . . ?
S3 Ru1 S2 91.21(2) . . ?
N2 Ru1 S1 94.11(5) . . ?
N1 Ru1 S1 92.85(5) . . ?
N3 Ru1 S1 174.89(5) . . ?
S3 Ru1 S1 90.42(2) . . ?
S2 Ru1 S1 92.23(2) . . ?
C9 S1 S2 101.55(7) . 2_656 ?
C9 S1 Ru1 113.06(6) . . ?
S2 S1 Ru1 104.78(2) 2_656 . ?
C20 S2 S1 100.52(7) . 2_656 ?
C20 S2 Ru1 113.02(7) . . ?
S1 S2 Ru1 107.66(3) 2_656 . ?
C31 S3 S3 100.62(6) . 2_656 ?
C31 S3 Ru1 113.24(7) . . ?
S3 S3 Ru1 105.35(2) 2_656 . ?
C6 N1 C7 107.10(14) . . ?
C6 N1 C1 109.56(14) . . ?
C7 N1 C1 110.63(15) . . ?
C6 N1 Ru1 105.55(11) . . ?
C7 N1 Ru1 114.17(11) . . ?
C1 N1 Ru1 109.62(11) . . ?
C2 N2 C18 107.48(15) . . ?
C2 N2 C3 109.62(15) . . ?
C18 N2 C3 110.89(15) . . ?
C2 N2 Ru1 105.22(11) . . ?
C18 N2 Ru1 114.05(11) . . ?
C3 N2 Ru1 109.36(12) . . ?
C4 N3 C29 108.03(15) . . ?
C4 N3 C5 109.18(15) . . ?
C29 N3 C5 109.4(2) . . ?
C4 N3 Ru1 105.19(12) . . ?
C29 N3 Ru1 115.27(11) . . ?
C5 N3 Ru1 109.56(11) . . ?
N1 C1 C2 111.79(15) . . ?
N2 C2 C1 110.9(2) . . ?
N2 C3 C4 112.6(2) . . ?
N3 C4 C3 110.8(2) . . ?
C6 C5 N3 111.84(15) . . ?
N1 C6 C5 110.4(2) . . ?
C8 C7 N1 114.16(15) . . ?
C13 C8 C9 117.0(2) . . ?
C13 C8 C7 118.8(2) . . ?
C9 C8 C7 124.2(2) . . ?
C8 C9 C10 121.2(2) . . ?
C8 C9 S1 123.15(14) . . ?
C10 C9 S1 115.53(14) . . ?
C11 C10 C9 121.5(2) . . ?
C10 C11 C12 116.6(2) . . ?
C10 C11 C14 123.2(2) . . ?
C12 C11 C14 120.2(2) . . ?
C13 C12 C11 122.1(2) . . ?
C12 C13 C8 121.6(2) . . ?
C15 C14 C16 108.4(2) . . ?
C15 C14 C17 108.5(2) . . ?
C16 C14 C17 108.5(2) . . ?
C15 C14 C11 112.3(2) . . ?
C16 C14 C11 110.4(2) . . ?
C17 C14 C11 108.6(2) . . ?
C19 C18 N2 113.6(2) . . ?
C24 C19 C20 116.1(2) . . ?
C24 C19 C18 120.8(2) . . ?
C20 C19 C18 123.1(2) . . ?
C21 C20 C19 122.3(2) . . ?
C21 C20 S2 114.30(15) . . ?
C19 C20 S2 123.30(15) . . ?
C20 C21 C22 121.1(2) . . ?
C23 C22 C21 116.5(2) . . ?
C23 C22 C25 124.6(2) . . ?
C21 C22 C25 118.8(2) . . ?
C22 C23 C24 122.2(2) . . ?
C19 C24 C23 121.5(2) . . ?
C27 C25 C26 109.2(2) . . ?
C27 C25 C22 112.2(2) . . ?
C26 C25 C22 110.5(2) . . ?
C27 C25 C28 108.4(2) . . ?
C26 C25 C28 108.1(2) . . ?
C22 C25 C28 108.4(2) . . ?
C30 C29 N3 113.5(2) . . ?
C35 C30 C31 115.9(2) . . ?
C35 C30 C29 121.1(2) . . ?
C31 C30 C29 123.0(2) . . ?
C32 C31 C30 122.5(2) . . ?
C32 C31 S3 113.70(14) . . ?
C30 C31 S3 123.65(15) . . ?
C31 C32 C33 121.3(2) . . ?
C32 C33 C34 116.4(2) . . ?
C32 C33 C36 121.0(2) . . ?
C34 C33 C36 122.5(2) . . ?
C35 C34 C33 122.1(2) . . ?
C34 C35 C30 121.8(2) . . ?
C39 C36 C33 109.3(2) . . ?
C39 C36 C38 109.5(2) . . ?
C33 C36 C38 110.0(2) . . ?
C39 C36 C37 108.4(2) . . ?
C33 C36 C37 112.0(2) . . ?
C38 C36 C37 107.5(2) . . ?
C51 B1 C41 109.4(2) . . ?
C51 B1 C61 108.7(2) . . ?
C41 B1 C61 110.1(2) . . ?
C51 B1 C71 109.0(2) . . ?
C41 B1 C71 108.5(2) . . ?
C61 B1 C71 111.1(2) . . ?
C42 C41 C46 114.7(2) . . ?
C42 C41 B1 122.1(2) . . ?
C46 C41 B1 123.1(2) . . ?
C41 C42 C43 123.0(2) . . ?
C44 C43 C42 120.1(3) . . ?
C45 C44 C43 118.8(2) . . ?
C44 C45 C46 120.7(2) . . ?
C45 C46 C41 122.7(2) . . ?
C56 C51 C52 113.9(2) . . ?
C56 C51 B1 123.9(2) . . ?
C52 C51 B1 121.9(2) . . ?
C53 C52 C51 124.1(3) . . ?
C54 C53 C52 120.2(3) . . ?
C53 C54 C55 118.4(3) . . ?
C54 C55 C56 120.4(3) . . ?
C51 C56 C55 122.8(3) . . ?
C62 C61 C66 114.5(2) . . ?
C62 C61 B1 124.0(2) . . ?
C66 C61 B1 121.5(2) . . ?
C63 C62 C61 123.0(2) . . ?
C64 C63 C62 120.5(2) . . ?
C65 C64 C63 118.7(2) . . ?
C64 C65 C66 120.1(2) . . ?
C65 C66 C61 123.2(2) . . ?
C76 C71 C72 114.5(2) . . ?
C76 C71 B1 124.6(2) . . ?
C72 C71 B1 120.9(2) . . ?
C73 C72 C71 123.1(2) . . ?
C74 C73 C72 120.5(2) . . ?
C73 C74 C75 118.5(2) . . ?
C74 C75 C76 120.4(2) . . ?
C75 C76 C71 123.1(2) . . ?
C91 B2 C111 107.7(2) . . ?
C91 B2 C81 112.2(2) . . ?
C111 B2 C81 108.1(2) . . ?
C91 B2 C101 109.1(2) . . ?
C111 B2 C101 109.9(2) . . ?
C81 B2 C101 109.8(2) . . ?
C82 C81 C86 114.7(2) . . ?
C82 C81 B2 124.5(2) . . ?
C86 C81 B2 120.6(2) . . ?
C83 C82 C81 122.8(2) . . ?
C84 C83 C82 120.4(2) . . ?
C83 C84 C85 119.0(2) . . ?
C84 C85 C86 119.9(2) . . ?
C85 C86 C81 123.0(2) . . ?
C92 C91 C96 114.7(2) . . ?
C92 C91 B2 123.9(2) . . ?
C96 C91 B2 121.4(2) . . ?
C93 C92 C91 122.6(2) . . ?
C94 C93 C92 120.4(2) . . ?
C93 C94 C95 119.1(2) . . ?
C94 C95 C96 119.6(2) . . ?
C95 C96 C91 123.6(2) . . ?
C106 C101 C102 114.7(2) . . ?
C106 C101 B2 123.6(2) . . ?
C102 C101 B2 121.6(2) . . ?
C103 C102 C101 123.2(2) . . ?
C104 C103 C102 120.3(2) . . ?
C105 C104 C103 118.7(2) . . ?
C104 C105 C106 120.6(2) . . ?
C105 C106 C101 122.6(2) . . ?
C112 C111 C116 115.3(2) . . ?
C112 C111 B2 123.8(2) . . ?
C116 C111 B2 120.9(2) . . ?
C113 C112 C111 122.6(2) . . ?
C114 C113 C112 120.2(2) . . ?
C115 C114 C113 119.4(2) . . ?
C114 C115 C116 120.1(2) . . ?
C115 C116 C111 122.4(2) . . ?
N200 C200 C201 177.3(7) . . ?
N300 C300 C301 178.0(8) . . ?
N400 C400 C401 175.5(6) . . ?
N500 C500 C501 179.7(4) . . ?
N600 C600 C601 177.7(4) . . ?

loop_
_geom_bond_atom_site_label_1
_geom_bond_atom_site_label_2
_geom_bond_distance
_geom_bond_site_symmetry_2
_geom_bond_publ_flag
Ru1 N2 2.134(2) . ?
Ru1 N1 2.137(2) . ?
Ru1 N3 2.141(2) . ?
Ru1 S3 2.3115(5) . ?
Ru1 S2 2.3180(7) . ?
Ru1 S1 2.3459(6) . ?
S1 C9 1.774(2) . ?
S1 S2 2.2152(7) 2_656 ?
S2 C20 1.766(2) . ?
S2 S1 2.2151(7) 2_656 ?
S3 C31 1.759(2) . ?
S3 S3 2.1977(10) 2_656 ?
N1 C6 1.500(2) . ?
N1 C7 1.510(2) . ?
N1 C1 1.517(2) . ?
N2 C2 1.503(2) . ?
N2 C18 1.514(2) . ?
N2 C3 1.516(2) . ?
N3 C4 1.501(3) . ?
N3 C29 1.517(3) . ?
N3 C5 1.518(2) . ?
C1 C2 1.522(3) . ?
C3 C4 1.525(3) . ?
C5 C6 1.512(3) . ?
C7 C8 1.507(3) . ?
C8 C13 1.394(3) . ?
C8 C9 1.403(3) . ?
C9 C10 1.406(3) . ?
C10 C11 1.398(3) . ?
C11 C12 1.398(3) . ?
C11 C14 1.536(3) . ?
C12 C13 1.389(3) . ?
C14 C15 1.528(3) . ?
C14 C16 1.531(3) . ?
C14 C17 1.532(3) . ?
C18 C19 1.505(3) . ?
C19 C24 1.396(3) . ?
C19 C20 1.404(3) . ?
C20 C21 1.393(3) . ?
C21 C22 1.403(3) . ?
C22 C23 1.391(3) . ?
C22 C25 1.535(3) . ?
C23 C24 1.399(3) . ?
C25 C27 1.531(3) . ?
C25 C26 1.532(3) . ?
C25 C28 1.538(4) . ?
C29 C30 1.508(3) . ?
C30 C35 1.394(3) . ?
C30 C31 1.404(3) . ?
C31 C32 1.391(3) . ?
C32 C33 1.396(3) . ?
C33 C34 1.399(3) . ?
C33 C36 1.534(3) . ?
C34 C35 1.392(3) . ?
C36 C39 1.527(4) . ?
C36 C38 1.536(4) . ?
C36 C37 1.536(4) . ?
B1 C51 1.646(3) . ?
B1 C41 1.649(3) . ?
B1 C61 1.654(3) . ?
B1 C71 1.659(3) . ?
C41 C42 1.395(3) . ?
C41 C46 1.404(3) . ?
C42 C43 1.398(4) . ?
C43 C44 1.385(4) . ?
C44 C45 1.368(4) . ?
C45 C46 1.396(3) . ?
C51 C56 1.380(3) . ?
C51 C52 1.386(3) . ?
C52 C53 1.383(3) . ?
C53 C54 1.355(4) . ?
C54 C55 1.370(5) . ?
C55 C56 1.402(4) . ?
C61 C62 1.404(3) . ?
C61 C66 1.410(3) . ?
C62 C63 1.390(3) . ?
C63 C64 1.388(4) . ?
C64 C65 1.385(4) . ?
C65 C66 1.393(3) . ?
C71 C76 1.404(3) . ?
C71 C72 1.408(3) . ?
C72 C73 1.396(3) . ?
C73 C74 1.383(3) . ?
C74 C75 1.387(3) . ?
C75 C76 1.399(3) . ?
B2 C91 1.647(3) . ?
B2 C111 1.649(3) . ?
B2 C81 1.650(3) . ?
B2 C101 1.654(3) . ?
C81 C82 1.400(3) . ?
C81 C86 1.412(3) . ?
C82 C83 1.400(3) . ?
C83 C84 1.379(4) . ?
C84 C85 1.387(4) . ?
C85 C86 1.394(3) . ?
C91 C92 1.404(3) . ?
C91 C96 1.408(3) . ?
C92 C93 1.399(3) . ?
C93 C94 1.383(3) . ?
C94 C95 1.389(3) . ?
C95 C96 1.390(3) . ?
C101 C106 1.401(3) . ?
C101 C102 1.403(3) . ?
C102 C103 1.388(3) . ?
C103 C104 1.379(3) . ?
C104 C105 1.376(4) . ?
C105 C106 1.396(3) . ?
C111 C112 1.404(3) . ?
C111 C116 1.413(3) . ?
C112 C113 1.390(3) . ?
C113 C114 1.384(3) . ?
C114 C115 1.383(4) . ?
C115 C116 1.393(3) . ?
N200 C200 1.114(5) . ?
C200 C201 1.441(5) . ?
N300 C300 1.182(8) . ?
C300 C301 1.573(9) . ?
N400 C400 1.201(7) . ?
C400 C401 1.483(8) . ?
N500 C500 1.130(4) . ?
C500 C501 1.449(4) . ?
N600 C600 1.127(4) . ?
C600 C601 1.470(5) . ?
